data_4075534
loop_
_publ_author_name
'Yamashita, Makoto'
'Takamiya, Ikuko'
'Jin, Koichiro'
'Nozaki, Kyoko'

_publ_section_title
;
 Syntheses and Structures of Bulky Monophosphine-Ligated Methylpalladium
 Complexes:&#x00A0; Application to Homo- and Copolymerization of
 Norbornene and/or Methoxycarbonylnorbornene
;
_journal_issue 19
_journal_name_full Organometallics
_journal_page_first 4588
_journal_paper_doi 10.1021/om060347w
_journal_volume 25
_journal_year 2006
_chemical_formula_sum 'C23 H25 Cl4 P Pd'
_chemical_formula_weight 580.60
_chemical_name_systematic
; 
 ? 
;
_space_group_IT_number 2
_symmetry_cell_setting triclinic
_symmetry_space_group_name_Hall '-P 1'
_symmetry_space_group_name_H-M 'P -1'
_atom_sites_solution_hydrogens geom
_atom_sites_solution_primary direct
_atom_sites_solution_secondary difmap
_audit_creation_method SHELXL-97
_cell_angle_alpha 81.62(9)
_cell_angle_beta 80.91(9)
_cell_angle_gamma 83.78(9)
_cell_formula_units_Z 2
_cell_length_a 9.385(18)
_cell_length_b 10.88(2)
_cell_length_c 11.97(2)
_cell_measurement_reflns_used 2836
_cell_measurement_temperature 120(2)
_cell_measurement_theta_max 27.4835
_cell_measurement_theta_min 3.0357
_cell_volume 1189(4)
_computing_cell_refinement 'RIGAKU CrystalClear'
_computing_data_collection 'RIGAKU CrystalClear'
_computing_data_reduction 'RIGAKU CrystalClear'
_computing_molecular_graphics ORTEP-III
_computing_structure_refinement 'SHELXL-97 (Sheldrick, 1997)'
_computing_structure_solution 'SHELXS-97 (Sheldrick, 1997)'
_diffrn_ambient_temperature 120(2)
_diffrn_detector_area_resol_mean 7.31
_diffrn_measured_fraction_theta_full 0.972
_diffrn_measured_fraction_theta_max 0.972
_diffrn_measurement_device_type 'RIGAKU/MSC Meacury CCD'
_diffrn_measurement_method 'omega scans'
_diffrn_radiation_monochromator graphite
_diffrn_radiation_source 'fine-focus sealed tube'
_diffrn_radiation_type MoK\a
_diffrn_radiation_wavelength 0.71070
_diffrn_reflns_av_R_equivalents 0.0452
_diffrn_reflns_av_sigmaI/netI 0.0812
_diffrn_reflns_limit_h_max 11
_diffrn_reflns_limit_h_min -9
_diffrn_reflns_limit_k_max 9
_diffrn_reflns_limit_k_min -12
_diffrn_reflns_limit_l_max 14
_diffrn_reflns_limit_l_min -14
_diffrn_reflns_number 7490
_diffrn_reflns_theta_full 25.00
_diffrn_reflns_theta_max 25.00
_diffrn_reflns_theta_min 3.03
_exptl_absorpt_coefficient_mu 1.305
_exptl_absorpt_correction_T_max 0.7804
_exptl_absorpt_correction_T_min 0.7804
_exptl_absorpt_correction_type multi-scan
_exptl_crystal_colour Yellow
_exptl_crystal_density_diffrn 1.620
_exptl_crystal_density_method 'not measured'
_exptl_crystal_description Block
_exptl_crystal_F_000 584
_exptl_crystal_size_max 0.50
_exptl_crystal_size_mid 0.20
_exptl_crystal_size_min 0.10
_refine_diff_density_max 0.805
_refine_diff_density_min -0.774
_refine_diff_density_rms 0.109
_refine_ls_extinction_method none
_refine_ls_goodness_of_fit_ref 0.961
_refine_ls_hydrogen_treatment constr
_refine_ls_matrix_type full
_refine_ls_number_parameters 266
_refine_ls_number_reflns 4068
_refine_ls_number_restraints 0
_refine_ls_restrained_S_all 0.961
_refine_ls_R_factor_all 0.0398
_refine_ls_R_factor_gt 0.0357
_refine_ls_shift/su_max 0.001
_refine_ls_shift/su_mean 0.000
_refine_ls_structure_factor_coef Fsqd
_refine_ls_weighting_details 'calc w=1/[\s^2^(Fo^2^)+(0.0202P)^2^+0.0000P] where P=(Fo^2^+2Fc^2^)/3'
_refine_ls_weighting_scheme calc
_refine_ls_wR_factor_gt 0.0809
_refine_ls_wR_factor_ref 0.0823
_reflns_number_gt 3417
_reflns_number_total 4068
_reflns_threshold_expression >2sigma(I)
_cod_data_source_file om060347wsi20060418_103230.cif
_cod_data_source_block 1b
_cod_depositor_comments
;
The following automatic conversions were performed:

'_exptl_absorpt_correction_type' value 'Multi-scan' changed to
'multi-scan' according to
/home/saulius/struct/CIF-dictionaries/cif_core.dic dictionary named
'cif_core.dic' version 2.4.1 from 2010-06-29.

Automatic conversion script
Id: cif_fix_values 1715 2011-07-08 13:25:40Z adriana 
;
_cod_original_cell_volume 1190(4)
_cod_original_sg_symbol_H-M P-1
_cod_database_code 4075534

loop_
_symmetry_equiv_pos_as_xyz
'x, y, z'
'-x, -y, -z'

loop_
_atom_site_label
_atom_site_type_symbol
_atom_site_fract_x
_atom_site_fract_y
_atom_site_fract_z
_atom_site_U_iso_or_equiv
_atom_site_adp_type
_atom_site_occupancy
_atom_site_symmetry_multiplicity
_atom_site_calc_flag
_atom_site_refinement_flags
Pd1 Pd 0.59215(3) 0.94756(3) 0.62177(2) 0.01239(11) Uani 1 1 d .
Cl1 Cl 0.47339(10) 1.13982(8) 0.53908(8) 0.0180(2) Uani 1 1 d .
C1 C 0.6603(4) 1.0475(3) 0.7306(3) 0.0196(9) Uani 1 1 d .
H1 H 0.6920 0.9908 0.7951 0.029 Uiso 1 1 calc R
H2 H 0.5804 1.1061 0.7587 0.029 Uiso 1 1 calc R
H3 H 0.7413 1.0939 0.6905 0.029 Uiso 1 1 calc R
P1 P 0.69630(10) 0.77955(9) 0.72106(8) 0.0121(2) Uani 1 1 d .
C2 C 0.7007(4) 0.6302(3) 0.6664(3) 0.0140(9) Uani 1 1 d .
C3 C 0.5713(4) 0.5788(3) 0.6592(3) 0.0149(9) Uani 1 1 d .
C4 C 0.5829(4) 0.4630(4) 0.6199(3) 0.0192(10) Uani 1 1 d .
H4 H 0.4967 0.4269 0.6151 0.023 Uiso 1 1 calc R
C5 C 0.7141(5) 0.3992(4) 0.5880(4) 0.0253(10) Uani 1 1 d .
H5 H 0.7178 0.3211 0.5606 0.030 Uiso 1 1 calc R
C6 C 0.8410(4) 0.4493(4) 0.5959(3) 0.0222(10) Uani 1 1 d .
H6 H 0.9323 0.4061 0.5741 0.027 Uiso 1 1 calc R
C7 C 0.8332(4) 0.5635(4) 0.6362(3) 0.0169(9) Uani 1 1 d .
H7 H 0.9202 0.5970 0.6433 0.020 Uiso 1 1 calc R
C8 C 0.4248(4) 0.6417(4) 0.6947(4) 0.0224(10) Uani 1 1 d .
H8 H 0.3512 0.6011 0.6673 0.034 Uiso 1 1 calc R
H9 H 0.4217 0.7297 0.6618 0.034 Uiso 1 1 calc R
H10 H 0.4057 0.6355 0.7781 0.034 Uiso 1 1 calc R
C9 C 0.8844(4) 0.8056(3) 0.7269(3) 0.0142(9) Uani 1 1 d .
C10 C 0.9817(4) 0.8324(3) 0.6265(4) 0.0185(9) Uani 1 1 d .
C11 C 1.1209(4) 0.8608(4) 0.6365(4) 0.0272(11) Uani 1 1 d .
H11 H 1.1897 0.8752 0.5698 0.033 Uiso 1 1 calc R
C12 C 1.1599(5) 0.8681(4) 0.7415(4) 0.0313(12) Uani 1 1 d .
H12 H 1.2541 0.8895 0.7462 0.038 Uiso 1 1 calc R
C13 C 1.0634(5) 0.8447(4) 0.8394(4) 0.0318(12) Uani 1 1 d .
H13 H 1.0907 0.8497 0.9116 0.038 Uiso 1 1 calc R
C14 C 0.9262(4) 0.8137(4) 0.8322(4) 0.0229(10) Uani 1 1 d .
H14 H 0.8596 0.7976 0.9000 0.027 Uiso 1 1 calc R
C15 C 0.9416(4) 0.8374(4) 0.5096(3) 0.0224(10) Uani 1 1 d .
H15 H 0.9103 0.7567 0.5011 0.034 Uiso 1 1 calc R
H16 H 1.0257 0.8563 0.4523 0.034 Uiso 1 1 calc R
H17 H 0.8624 0.9026 0.4991 0.034 Uiso 1 1 calc R
C16 C 0.6063(4) 0.7481(3) 0.8674(3) 0.0135(9) Uani 1 1 d .
C17 C 0.6430(4) 0.6437(4) 0.9456(3) 0.0192(10) Uani 1 1 d .
C18 C 0.5554(5) 0.6281(4) 1.0522(4) 0.0273(11) Uani 1 1 d .
H18 H 0.5782 0.5582 1.1059 0.033 Uiso 1 1 calc R
C19 C 0.4380(5) 0.7097(4) 1.0822(4) 0.0291(11) Uani 1 1 d .
H19 H 0.3806 0.6959 1.1549 0.035 Uiso 1 1 calc R
C20 C 0.4046(4) 0.8117(4) 1.0057(4) 0.0247(10) Uani 1 1 d .
H20 H 0.3242 0.8692 1.0257 0.030 Uiso 1 1 calc R
C21 C 0.4869(4) 0.8304(4) 0.9009(3) 0.0183(9) Uani 1 1 d .
H21 H 0.4624 0.9014 0.8491 0.022 Uiso 1 1 calc R
C22 C 0.7697(5) 0.5480(4) 0.9225(4) 0.0313(11) Uani 1 1 d .
H22 H 0.8000 0.5085 0.9949 0.047 Uiso 1 1 calc R
H23 H 0.8505 0.5891 0.8751 0.047 Uiso 1 1 calc R
H24 H 0.7407 0.4844 0.8825 0.047 Uiso 1 1 calc R
C23 C 0.1569(5) 1.2036(4) 0.7652(4) 0.0333(12) Uani 1 1 d .
H25 H 0.1908 1.1606 0.6962 0.040 Uiso 1 1 calc R
Cl2 Cl -0.02653(13) 1.18577(13) 0.80532(12) 0.0509(4) Uani 1 1 d .
Cl3 Cl 0.18750(16) 1.35968(14) 0.72875(16) 0.0717(5) Uani 1 1 d .
Cl4 Cl 0.25730(13) 1.13328(11) 0.87354(11) 0.0387(3) Uani 1 1 d .

loop_
_atom_site_aniso_label
_atom_site_aniso_U_11
_atom_site_aniso_U_22
_atom_site_aniso_U_33
_atom_site_aniso_U_23
_atom_site_aniso_U_13
_atom_site_aniso_U_12
Pd1 0.01497(18) 0.01078(18) 0.01179(18) -0.00109(13) -0.00396(13) -0.00031(13)
Cl1 0.0271(6) 0.0104(5) 0.0183(5) -0.0018(4) -0.0111(4) 0.0016(4)
C1 0.025(2) 0.012(2) 0.025(2) -0.0079(18) -0.0079(19) -0.0020(18)
P1 0.0130(5) 0.0121(5) 0.0113(5) -0.0001(4) -0.0034(4) -0.0013(4)
C2 0.021(2) 0.010(2) 0.012(2) 0.0023(16) -0.0059(17) -0.0003(17)
C3 0.020(2) 0.012(2) 0.013(2) 0.0047(17) -0.0090(18) -0.0014(17)
C4 0.025(2) 0.019(2) 0.016(2) 0.0024(19) -0.0070(19) -0.0104(19)
C5 0.040(3) 0.011(2) 0.025(3) -0.0044(19) -0.006(2) -0.003(2)
C6 0.025(2) 0.015(2) 0.025(2) -0.0050(19) -0.003(2) 0.0075(18)
C7 0.019(2) 0.017(2) 0.015(2) 0.0006(18) -0.0060(18) -0.0005(17)
C8 0.021(2) 0.023(2) 0.024(2) 0.0044(19) -0.0047(19) -0.0075(19)
C9 0.014(2) 0.008(2) 0.023(2) -0.0020(17) -0.0097(18) -0.0006(16)
C10 0.018(2) 0.010(2) 0.029(3) -0.0051(18) -0.0066(19) 0.0012(17)
C11 0.013(2) 0.017(2) 0.050(3) -0.010(2) 0.001(2) 0.0043(18)
C12 0.015(2) 0.028(3) 0.055(4) -0.015(2) -0.009(2) -0.003(2)
C13 0.028(3) 0.031(3) 0.045(3) -0.016(2) -0.020(2) 0.000(2)
C14 0.024(2) 0.020(2) 0.025(2) -0.002(2) -0.006(2) 0.0008(19)
C15 0.023(2) 0.017(2) 0.022(2) -0.0003(19) 0.0053(19) 0.0004(18)
C16 0.018(2) 0.014(2) 0.010(2) -0.0001(17) -0.0062(17) -0.0068(17)
C17 0.026(2) 0.018(2) 0.016(2) -0.0009(18) -0.0104(19) -0.0074(19)
C18 0.045(3) 0.021(3) 0.017(2) 0.003(2) -0.009(2) -0.013(2)
C19 0.043(3) 0.032(3) 0.016(2) -0.007(2) 0.001(2) -0.020(2)
C20 0.024(2) 0.031(3) 0.021(2) -0.013(2) 0.000(2) -0.004(2)
C21 0.020(2) 0.020(2) 0.016(2) -0.0015(18) -0.0056(18) -0.0054(18)
C22 0.040(3) 0.025(3) 0.029(3) 0.008(2) -0.016(2) 0.000(2)
C23 0.031(3) 0.042(3) 0.028(3) -0.004(2) -0.008(2) -0.004(2)
Cl2 0.0281(7) 0.0619(9) 0.0602(9) 0.0121(8) -0.0107(7) -0.0136(6)
Cl3 0.0530(10) 0.0479(9) 0.1140(15) 0.0240(9) -0.0315(10) -0.0214(7)
Cl4 0.0371(7) 0.0450(8) 0.0387(8) -0.0153(6) -0.0170(6) 0.0049(6)

loop_
_atom_type_symbol
_atom_type_description
_atom_type_scat_dispersion_real
_atom_type_scat_dispersion_imag
_atom_type_scat_source
C C 0.0033 0.0016 'International Tables Vol C Tables 4.2.6.8 and 6.1.1.4'
H H 0.0000 0.0000 'International Tables Vol C Tables 4.2.6.8 and 6.1.1.4'
P P 0.1023 0.0942 'International Tables Vol C Tables 4.2.6.8 and 6.1.1.4'
Cl Cl 0.1484 0.1585 'International Tables Vol C Tables 4.2.6.8 and 6.1.1.4'
Pd Pd -0.9988 1.0072 'International Tables Vol C Tables 4.2.6.8 and 6.1.1.4'

loop_
_geom_angle_atom_site_label_1
_geom_angle_atom_site_label_2
_geom_angle_atom_site_label_3
_geom_angle
_geom_angle_site_symmetry_3
C1 Pd1 P1 85.77(19) .
C1 Pd1 Cl1 87.70(19) .
P1 Pd1 Cl1 172.27(4) .
C1 Pd1 Cl1 168.59(12) 2_676
P1 Pd1 Cl1 102.51(15) 2_676
Cl1 Pd1 Cl1 84.55(14) 2_676
Pd1 Cl1 Pd1 95.45(14) 2_676
Pd1 C1 H1 109.5 .
Pd1 C1 H2 109.5 .
H1 C1 H2 109.5 .
Pd1 C1 H3 109.5 .
H1 C1 H3 109.5 .
H2 C1 H3 109.5 .
C16 P1 C9 107.6(2) .
C16 P1 C2 103.2(2) .
C9 P1 C2 106.77(19) .
C16 P1 Pd1 112.97(17) .
C9 P1 Pd1 109.04(17) .
C2 P1 Pd1 116.71(18) .
C7 C2 C3 119.2(4) .
C7 C2 P1 119.8(3) .
C3 C2 P1 120.9(3) .
C4 C3 C2 117.7(4) .
C4 C3 C8 119.6(3) .
C2 C3 C8 122.6(4) .
C5 C4 C3 122.5(4) .
C5 C4 H4 118.7 .
C3 C4 H4 118.7 .
C4 C5 C6 119.7(4) .
C4 C5 H5 120.2 .
C6 C5 H5 120.2 .
C5 C6 C7 119.2(4) .
C5 C6 H6 120.4 .
C7 C6 H6 120.4 .
C6 C7 C2 121.6(4) .
C6 C7 H7 119.2 .
C2 C7 H7 119.2 .
C3 C8 H8 109.5 .
C3 C8 H9 109.5 .
H8 C8 H9 109.5 .
C3 C8 H10 109.5 .
H8 C8 H10 109.5 .
H9 C8 H10 109.5 .
C14 C9 C10 119.5(4) .
C14 C9 P1 119.1(3) .
C10 C9 P1 120.9(3) .
C11 C10 C9 118.2(4) .
C11 C10 C15 118.7(4) .
C9 C10 C15 123.1(4) .
C12 C11 C10 121.2(4) .
C12 C11 H11 119.4 .
C10 C11 H11 119.4 .
C13 C12 C11 120.4(4) .
C13 C12 H12 119.8 .
C11 C12 H12 119.8 .
C12 C13 C14 119.6(4) .
C12 C13 H13 120.2 .
C14 C13 H13 120.2 .
C13 C14 C9 121.0(4) .
C13 C14 H14 119.5 .
C9 C14 H14 119.5 .
C10 C15 H15 109.5 .
C10 C15 H16 109.5 .
H15 C15 H16 109.5 .
C10 C15 H17 109.5 .
H15 C15 H17 109.5 .
H16 C15 H17 109.5 .
C21 C16 C17 118.5(4) .
C21 C16 P1 116.7(3) .
C17 C16 P1 124.7(3) .
C18 C17 C16 117.5(4) .
C18 C17 C22 117.9(4) .
C16 C17 C22 124.6(4) .
C19 C18 C17 122.7(4) .
C19 C18 H18 118.7 .
C17 C18 H18 118.7 .
C20 C19 C18 119.2(4) .
C20 C19 H19 120.4 .
C18 C19 H19 120.4 .
C21 C20 C19 120.0(4) .
C21 C20 H20 120.0 .
C19 C20 H20 120.0 .
C20 C21 C16 122.1(4) .
C20 C21 H21 118.9 .
C16 C21 H21 118.9 .
C17 C22 H22 109.5 .
C17 C22 H23 109.5 .
H22 C22 H23 109.5 .
C17 C22 H24 109.5 .
H22 C22 H24 109.5 .
H23 C22 H24 109.5 .
Cl3 C23 Cl2 111.1(3) .
Cl3 C23 Cl4 110.8(2) .
Cl2 C23 Cl4 111.1(3) .
Cl3 C23 H25 107.9 .
Cl2 C23 H25 107.9 .
Cl4 C23 H25 107.9 .

loop_
_geom_bond_atom_site_label_1
_geom_bond_atom_site_label_2
_geom_bond_distance
_geom_bond_site_symmetry_2
Pd1 C1 2.029(5) .
Pd1 P1 2.249(4) .
Pd1 Cl1 2.416(4) .
Pd1 Cl1 2.455(4) 2_676
Cl1 Pd1 2.455(4) 2_676
C1 H1 0.9800 .
C1 H2 0.9800 .
C1 H3 0.9800 .
P1 C16 1.822(5) .
P1 C9 1.831(5) .
P1 C2 1.832(5) .
C2 C7 1.393(5) .
C2 C3 1.411(5) .
C3 C4 1.395(6) .
C3 C8 1.495(6) .
C4 C5 1.374(6) .
C4 H4 0.9500 .
C5 C6 1.384(6) .
C5 H5 0.9500 .
C6 C7 1.388(6) .
C6 H6 0.9500 .
C7 H7 0.9500 .
C8 H8 0.9800 .
C8 H9 0.9800 .
C8 H10 0.9800 .
C9 C14 1.395(6) .
C9 C10 1.405(6) .
C10 C11 1.402(6) .
C10 C15 1.498(6) .
C11 C12 1.378(6) .
C11 H11 0.9500 .
C12 C13 1.373(7) .
C12 H12 0.9500 .
C13 C14 1.384(6) .
C13 H13 0.9500 .
C14 H14 0.9500 .
C15 H15 0.9800 .
C15 H16 0.9800 .
C15 H17 0.9800 .
C16 C21 1.401(6) .
C16 C17 1.412(6) .
C17 C18 1.403(6) .
C17 C22 1.512(6) .
C18 C19 1.374(6) .
C18 H18 0.9500 .
C19 C20 1.373(6) .
C19 H19 0.9500 .
C20 C21 1.366(6) .
C20 H20 0.9500 .
C21 H21 0.9500 .
C22 H22 0.9800 .
C22 H23 0.9800 .
C22 H24 0.9800 .
C23 Cl3 1.734(6) .
C23 Cl2 1.737(5) .
C23 Cl4 1.760(5) .
C23 H25 1.0000 .
